data_4001772
loop_
_publ_author_name
'Cuesta, Ana'
'De la Torre, Angeles G.'
'Losilla, Enrique R.'
'Peterson, Vanessa K.'
'Rejmak, Pawel'
'Ayuela, Andr\'es'
'Frontera, Carlos'
'Aranda, Miguel A. G.'

_publ_section_title
;
 Structure, Atomistic Simulations, and Phase Transition of Stoichiometric
 Yeelimite
;
_journal_issue 9
_journal_name_full 'Chemistry of Materials'
_journal_page_first 1680
_journal_paper_doi 10.1021/cm400129z
_journal_volume 25
_journal_year 2013
_chemical_formula_sum 'Al6 Ca4 O16 S'
_chemical_formula_weight 610.26
_space_group_IT_number 27
_symmetry_cell_setting orthorhombic
_symmetry_space_group_name_Hall 'P 2 -2c'
_symmetry_space_group_name_H-M 'P c c 2'
_cell_angle_alpha 90.0
_cell_angle_beta 90.0
_cell_angle_gamma 90.0
_cell_formula_units_Z 4
_cell_length_a 13.0357(7)
_cell_length_b 13.0350(7)
_cell_length_c 9.16771(19)
_cell_measurement_temperature 298
_cell_volume 1557.78(12)
_pd_block_id 2012-07-25T10:13|REFINED_SOFTKLEIN_OR_phase2|||
_pd_phase_name 'ORTHORHOMBIC Klein salt'
_cod_data_source_file cm400129z_si_002.cif
_cod_data_source_block REFINED_SOFTKLEIN_OR_phase_2
_cod_depositor_comments
;
 Changed the '_cod_related_entry' data name to '_cod_related_entry_code'.

 Antanas Vaitkus,
 2020-04-18

The following automatic conversions were performed:

'_geom_bond_publ_flag' value 'N' changed to 'n' according to
/home/saulius/struct/CIF-dictionaries/cif_core.dic dictionary named
'cif_core.dic' version 2.3.1 from 2005-06-27 (182
times).

'_geom_angle_publ_flag' value 'N' changed to 'n' according
to /home/saulius/struct/CIF-dictionaries/cif_core.dic dictionary
named 'cif_core.dic' version 2.3.1 from 2005-06-27 (385 times).

Automatic conversion script
Id: cif_fix_values 1891 2012-01-12 08:04:46Z andrius 
;
_cod_original_cell_volume 1557.78(6)
_cod_database_code 4001772

loop_
_symmetry_equiv_pos_site_id
_symmetry_equiv_pos_as_xyz
1 +x,+y,+z
2 -x,+y,+z+1/2
3 +x,-y,+z+1/2
4 -x,-y,+z

loop_
_atom_site_type_symbol
_atom_site_label
_atom_site_fract_x
_atom_site_fract_y
_atom_site_fract_z
_atom_site_occupancy
_atom_site_thermal_displace_type
_atom_site_U_iso_or_equiv
_atom_site_symmetry_multiplicity
S S1 0.2691(7) 0.2693(7) 0.9654(10) 1.0 Uiso 0.0279(30) 4
O O1 0.6790(12) 0.2645(16) 0.6111(12) 1.0 Uiso 0.098(8) 4
O O2 0.8260(8) 0.2042(9) 0.4666(15) 1.0 Uiso 0.033(4) 4
O O3 0.7590(15) 0.3781(7) 0.4296(22) 1.0 Uiso 0.103(8) 4
O O4 0.6598(10) 0.2280(14) 0.3507(17) 1.0 Uiso 0.073(7) 4
Ca Ca1 0.0627(11) 0.2495(14) 0.1554(17) 1.0 Uiso 0.012(4) 4
Ca Ca2 0.2549(14) 0.9417(12) 0.2945(16) 1.0 Uiso 0.011(4) 4
Ca Ca3 0.2591(16) 0.5301(11) 0.2494(15) 1.0 Uiso 0.035(4) 4
Ca Ca4 0.4910(9) 0.2548(13) 0.2196(13) 1.0 Uiso 0.0126(26) 4
Al Al1 0.5 0.5 0.2242(15) 1.0 Uiso 0.005(4) 2
Al Al2 0.5 0.0 0.2466(12) 1.0 Uiso 0.016(8) 2
Al Al3 0.0 0.0 0.2292(15) 1.0 Uiso 0.021(5) 2
Al Al4 0.0 0.5 0.2011(11) 1.0 Uiso 0.026(8) 2
Al Al5 0.6269(7) 0.1202(7) -0.0036(10) 1.0 Uiso 0.005(5) 4
Al Al6 0.1238(6) 0.6282(7) 0.9519(8) 1.0 Uiso 0.007(6) 4
Al Al7 0.3708(6) 0.6293(7) 0.9760(13) 1.0 Uiso 0.0119(33) 4
Al Al8 0.1233(7) 0.8793(7) 0.9787(13) 1.0 Uiso -0.0006(26) 4
O O5 0.3983(10) 0.2439(6) 0.4338(11) 1.0 Uiso 0.027(6) 4
O O6 0.5628(6) 0.4028(5) 0.1320(13) 1.0 Uiso 0.013(5) 4
O O7 0.5457(8) 0.1035(5) 0.1446(11) 1.0 Uiso 0.032(5) 4
O O8 0.7546(5) 0.5910(9) 0.5102(9) 1.0 Uiso -0.0035(28) 4
O O9 0.5957(5) 0.4375(6) 0.8201(13) 1.0 Uiso 0.011(4) 4
O O10 0.8984(5) 0.4459(7) 0.7976(8) 1.0 Uiso 0.0075(35) 4
O O11 0.7539(6) 0.9027(10) 0.5520(10) 1.0 Uiso 0.018(4) 4
O O12 0.8916(5) 0.0345(7) 0.8323(14) 1.0 Uiso 0.013(4) 4
O O13 0.6069(5) 0.0378(8) 0.8490(11) 1.0 Uiso 0.024(5) 4
O O14 0.1050(11) 0.2433(6) 0.4026(11) 1.0 Uiso 0.027(6) 4
O O15 0.9646(7) 0.1066(5) 0.1224(14) 1.0 Uiso 0.014(4) 4
O O16 0.9571(7) 0.3947(5) 0.0996(8) 1.0 Uiso -0.0013(31) 4

loop_
_atom_type_symbol
_atom_type_number_in_cell
S 4.0
O 64.0
Ca 16.0
Al 24.0

loop_
_geom_angle_atom_site_label_1
_geom_angle_atom_site_label_2
_geom_angle_atom_site_label_3
_geom_angle
_geom_angle_site_symmetry_1
_geom_angle_site_symmetry_3
_geom_angle_publ_flag
O1 S1 O2 110.0(5) 2_655 2_655 n
O1 S1 O3 110.1(5) 2_655 2_655 n
O1 S1 O4 109.3(5) 2_655 2_655 n
O1 S1 Ca1 83.8(6) 2_655 1_556 n
O1 S1 Ca2 115.5(8) 2_655 3_565 n
O2 S1 O3 109.5(5) 2_655 2_655 n
O2 S1 O4 108.2(4) 2_655 2_655 n
O2 S1 Ca1 42.3(6) 2_655 1_556 n
O2 S1 Ca2 57.7(6) 2_655 3_565 n
O3 S1 O4 109.7(5) 2_655 2_655 n
O3 S1 Ca1 89.4(8) 2_655 1_556 n
O3 S1 Ca2 134.2(8) 2_655 3_565 n
O4 S1 Ca1 150.1(7) 2_655 1_556 n
O4 S1 Ca2 51.6(7) 2_655 3_565 n
Ca1 S1 Ca2 98.58(33) 1_556 3_565 n
S1 O1 Ca4 141.1(9) 2_654 2_655 n
S1 O2 Ca1 112.0(8) 2_654 2_655 n
S1 O2 Ca2 94.1(7) 2_654 4_665 n
Ca1 O2 Ca2 149.1(6) 2_655 4_665 n
S1 O3 Ca3 134.3(12) 2_654 4_665 n
S1 O4 Ca2 100.6(8) 2_654 4_665 n
S1 O4 Ca4 145.1(9) 2_654 1_555 n
Ca2 O4 Ca4 114.0(6) 4_665 1_555 n
S1 Ca1 O2 25.67(23) 1_554 2_654 n
S1 Ca1 Al4 101.0(5) 1_554 1_555 n
S1 Ca1 Al6 102.0(5) 1_554 3_564 n
S1 Ca1 Al8 112.5(5) 1_554 4_564 n
S1 Ca1 O14 109.3(7) 1_554 1_555 n
S1 Ca1 O15 117.6(7) 1_554 1_455 n
S1 Ca1 O16 107.6(6) 1_554 1_455 n
O2 Ca1 Al4 119.0(7) 2_654 1_555 n
O2 Ca1 Al6 126.3(6) 2_654 3_564 n
O2 Ca1 Al8 88.0(5) 2_654 4_564 n
O2 Ca1 O14 124.3(8) 2_654 1_555 n
O2 Ca1 O15 92.5(7) 2_654 1_455 n
O2 Ca1 O16 113.5(7) 2_654 1_455 n
Al4 Ca1 Al6 58.9(4) 1_555 3_564 n
Al4 Ca1 Al8 111.5(4) 1_555 4_564 n
Al4 Ca1 O14 88.3(6) 1_555 1_555 n
Al4 Ca1 O15 131.9(6) 1_555 1_455 n
Al4 Ca1 O16 29.24(25) 1_555 1_455 n
Al6 Ca1 Al8 145.5(5) 3_564 4_564 n
Al6 Ca1 O14 31.47(28) 3_564 1_555 n
Al6 Ca1 O15 130.5(7) 3_564 1_455 n
Al6 Ca1 O16 86.1(6) 3_564 1_455 n
Al8 Ca1 O14 128.3(7) 4_564 1_555 n
Al8 Ca1 O15 28.86(28) 4_564 1_455 n
Al8 Ca1 O16 83.0(4) 4_564 1_455 n
O14 Ca1 O15 103.5(8) 1_555 1_455 n
O14 Ca1 O16 111.8(8) 1_555 1_455 n
O15 Ca1 O16 107.2(6) 1_455 1_455 n
S1 Ca2 O2 28.21(19) 3_564 4_665 n
S1 Ca2 O4 27.74(21) 3_564 4_665 n
S1 Ca2 Al2 102.0(5) 3_564 1_565 n
S1 Ca2 Al5 107.6(5) 3_564 2_665 n
S1 Ca2 Al5 99.9(5) 3_564 4_665 n
S1 Ca2 Al8 112.6(5) 3_564 3_574 n
S1 Ca2 O11 106.9(7) 3_564 2_654 n
S1 Ca2 O12 115.6(7) 3_564 2_664 n
S1 Ca2 O13 109.0(6) 3_564 2_664 n
O2 Ca2 O4 55.5(4) 4_665 4_665 n
O2 Ca2 Al2 128.2(6) 4_665 1_565 n
O2 Ca2 Al5 110.4(6) 4_665 2_665 n
O2 Ca2 Al5 120.4(6) 4_665 4_665 n
O2 Ca2 Al8 89.8(5) 4_665 3_574 n
O2 Ca2 O11 113.2(8) 4_665 2_654 n
O2 Ca2 O12 87.6(7) 4_665 2_664 n
O2 Ca2 O13 125.3(7) 4_665 2_664 n
O4 Ca2 Al2 78.7(5) 4_665 1_565 n
O4 Ca2 Al5 107.0(7) 4_665 2_665 n
O4 Ca2 Al5 75.2(5) 4_665 4_665 n
O4 Ca2 Al8 137.0(7) 4_665 3_574 n
O4 Ca2 O11 91.5(8) 4_665 2_654 n
O4 Ca2 O12 143.0(8) 4_665 2_664 n
O4 Ca2 O13 95.1(8) 4_665 2_664 n
Al2 Ca2 Al5 58.00(34) 1_565 2_665 n
Al2 Ca2 Al5 59.1(4) 1_565 4_665 n
Al2 Ca2 Al8 113.6(5) 1_565 3_574 n
Al2 Ca2 O11 88.3(6) 1_565 2_654 n
Al2 Ca2 O12 134.8(6) 1_565 2_664 n
Al2 Ca2 O13 29.51(28) 1_565 2_664 n
Al5 Ca2 Al5 114.8(6) 2_665 4_665 n
Al5 Ca2 Al8 58.25(33) 2_665 3_574 n
Al5 Ca2 O11 135.7(8) 2_665 2_654 n
Al5 Ca2 O12 86.2(5) 2_665 2_664 n
Al5 Ca2 O13 28.62(26) 2_665 2_664 n
Al5 Ca2 Al8 147.3(6) 4_665 3_574 n
Al5 Ca2 O11 31.46(31) 4_665 2_654 n
Al5 Ca2 O12 131.1(7) 4_665 2_664 n
Al5 Ca2 O13 86.8(6) 4_665 2_664 n
Al8 Ca2 O11 128.3(7) 3_574 2_654 n
Al8 Ca2 O12 29.34(28) 3_574 2_664 n
Al8 Ca2 O13 84.9(5) 3_574 2_664 n
O11 Ca2 O12 102.9(7) 2_654 2_664 n
O11 Ca2 O13 112.3(8) 2_654 2_664 n
O12 Ca2 O13 109.9(7) 2_664 2_664 n
O3 Ca3 Al1 104.1(9) 4_665 1_555 n
O3 Ca3 Al6 81.4(7) 4_665 3_564 n
O3 Ca3 Al7 116.8(8) 4_665 1_554 n
O3 Ca3 Al7 84.9(7) 4_665 3_564 n
O3 Ca3 O6 103.3(9) 4_665 4_665 n
O3 Ca3 O8 123.2(9) 4_665 2_654 n
O3 Ca3 O9 99.8(9) 4_665 2_654 n
O3 Ca3 O10 91.2(9) 4_665 2_654 n
Al1 Ca3 Al6 119.6(5) 1_555 3_564 n
Al1 Ca3 Al7 62.5(4) 1_555 1_554 n
Al1 Ca3 Al7 61.9(4) 1_555 3_564 n
Al1 Ca3 O6 33.00(26) 1_555 4_665 n
Al1 Ca3 O8 92.8(6) 1_555 2_654 n
Al1 Ca3 O9 32.29(29) 1_555 2_654 n
Al1 Ca3 O10 144.4(6) 1_555 2_654 n
Al6 Ca3 Al7 161.3(5) 3_564 1_554 n
Al6 Ca3 Al7 58.84(32) 3_564 3_564 n
Al6 Ca3 O6 152.6(7) 3_564 4_665 n
Al6 Ca3 O8 134.5(8) 3_564 2_654 n
Al6 Ca3 O9 87.3(5) 3_564 2_654 n
Al6 Ca3 O10 30.63(26) 3_564 2_654 n
Al7 Ca3 Al7 123.7(7) 1_554 3_564 n
Al7 Ca3 O6 32.89(25) 1_554 4_665 n
Al7 Ca3 O8 32.47(30) 1_554 2_654 n
Al7 Ca3 O9 93.3(6) 1_554 2_654 n
Al7 Ca3 O10 137.2(7) 1_554 2_654 n
Al7 Ca3 O6 94.3(6) 3_564 4_665 n
Al7 Ca3 O8 147.4(7) 3_564 2_654 n
Al7 Ca3 O9 30.37(28) 3_564 2_654 n
Al7 Ca3 O10 88.4(5) 3_564 2_654 n
O6 Ca3 O8 65.3(5) 4_665 2_654 n
O6 Ca3 O9 65.3(5) 4_665 2_654 n
O6 Ca3 O10 165.4(7) 4_665 2_654 n
O8 Ca3 O9 119.8(8) 2_654 2_654 n
O8 Ca3 O10 105.4(8) 2_654 2_654 n
O9 Ca3 O10 114.2(7) 2_654 2_654 n
O1 Ca4 O4 173.3(9) 2_654 1_555 n
O1 Ca4 Al1 89.3(7) 2_654 1_555 n
O1 Ca4 Al2 96.6(7) 2_654 1_555 n
O1 Ca4 Al5 105.6(6) 2_654 1_555 n
O1 Ca4 Al7 80.2(6) 2_654 3_564 n
O1 Ca4 Al7 101.6(6) 2_654 4_664 n
O1 Ca4 O5 82.8(6) 2_654 1_555 n
O1 Ca4 O6 100.7(7) 2_654 1_555 n
O1 Ca4 O7 102.3(8) 2_654 1_555 n
O1 Ca4 O9 73.9(7) 2_654 2_654 n
O4 Ca4 Al1 95.7(6) 1_555 1_555 n
O4 Ca4 Al2 78.2(6) 1_555 1_555 n
O4 Ca4 Al5 75.5(5) 1_555 1_555 n
O4 Ca4 Al7 98.2(5) 1_555 3_564 n
O4 Ca4 Al7 84.7(6) 1_555 4_664 n
O4 Ca4 O5 92.4(6) 1_555 1_555 n
O4 Ca4 O6 85.8(7) 1_555 1_555 n
O4 Ca4 O7 75.1(6) 1_555 1_555 n
O4 Ca4 O9 108.2(6) 1_555 2_654 n
Al1 Ca4 Al2 173.5(5) 1_555 1_555 n
Al1 Ca4 Al5 122.1(5) 1_555 1_555 n
Al1 Ca4 Al7 62.43(35) 1_555 3_564 n
Al1 Ca4 Al7 61.5(4) 1_555 4_664 n
Al1 Ca4 O5 94.0(6) 1_555 1_555 n
Al1 Ca4 O6 31.54(25) 1_555 1_555 n
Al1 Ca4 O7 152.3(6) 1_555 1_555 n
Al1 Ca4 O9 32.69(20) 1_555 2_654 n
Al2 Ca4 Al5 59.04(33) 1_555 1_555 n
Al2 Ca4 Al7 115.6(5) 1_555 3_564 n
Al2 Ca4 Al7 119.7(4) 1_555 4_664 n
Al2 Ca4 O5 83.9(5) 1_555 1_555 n
Al2 Ca4 O6 148.3(5) 1_555 1_555 n
Al2 Ca4 O7 28.50(26) 1_555 1_555 n
Al2 Ca4 O9 147.1(5) 1_555 2_654 n
Al5 Ca4 Al7 172.1(5) 1_555 3_564 n
Al5 Ca4 Al7 60.75(29) 1_555 4_664 n
Al5 Ca4 O5 142.5(7) 1_555 1_555 n
Al5 Ca4 O6 90.7(4) 1_555 1_555 n
Al5 Ca4 O7 30.53(25) 1_555 1_555 n
Al5 Ca4 O9 153.6(6) 1_555 2_654 n
Al7 Ca4 Al7 123.9(6) 3_564 4_664 n
Al7 Ca4 O5 31.73(27) 3_564 1_555 n
Al7 Ca4 O6 93.4(5) 3_564 1_555 n
Al7 Ca4 O7 143.9(7) 3_564 1_555 n
Al7 Ca4 O9 32.63(21) 3_564 2_654 n
Al7 Ca4 O5 154.8(7) 4_664 1_555 n
Al7 Ca4 O6 30.56(26) 4_664 1_555 n
Al7 Ca4 O7 91.3(4) 4_664 1_555 n
Al7 Ca4 O9 93.2(5) 4_664 2_654 n
O5 Ca4 O6 124.3(7) 1_555 1_555 n
O5 Ca4 O7 112.3(7) 1_555 1_555 n
O5 Ca4 O9 63.9(4) 1_555 2_654 n
O6 Ca4 O7 120.8(6) 1_555 1_555 n
O6 Ca4 O9 64.1(4) 1_555 2_654 n
O7 Ca4 O9 174.7(6) 1_555 2_654 n
Ca3 Al1 Ca3 171.6(7) 1_555 4_665 n
Ca3 Al1 Ca4 95.1(4) 1_555 1_555 n
Ca3 Al1 Ca4 85.0(4) 1_555 4_665 n
Ca3 Al1 O6 126.5(4) 1_555 1_555 n
Ca3 Al1 O6 58.4(4) 1_555 4_665 n
Ca3 Al1 O9 46.2(4) 1_555 2_654 n
Ca3 Al1 O9 128.2(5) 1_555 3_564 n
Ca3 Al1 Ca4 85.0(4) 4_665 1_555 n
Ca3 Al1 Ca4 95.1(4) 4_665 4_665 n
Ca3 Al1 O6 58.4(4) 4_665 1_555 n
Ca3 Al1 O6 126.5(4) 4_665 4_665 n
Ca3 Al1 O9 128.2(5) 4_665 2_654 n
Ca3 Al1 O9 46.2(4) 4_665 3_564 n
Ca4 Al1 Ca4 178.5(7) 1_555 4_665 n
Ca4 Al1 O6 43.8(4) 1_555 1_555 n
Ca4 Al1 O6 135.1(5) 1_555 4_665 n
Ca4 Al1 O9 60.6(4) 1_555 2_654 n
Ca4 Al1 O9 120.2(4) 1_555 3_564 n
Ca4 Al1 O6 135.1(5) 4_665 1_555 n
Ca4 Al1 O6 43.8(4) 4_665 4_665 n
Ca4 Al1 O9 120.2(4) 4_665 2_654 n
Ca4 Al1 O9 60.6(4) 4_665 3_564 n
O6 Al1 O6 121.5(8) 1_555 4_665 n
O6 Al1 O9 104.2(4) 1_555 2_654 n
O6 Al1 O9 104.6(5) 1_555 3_564 n
O6 Al1 O9 104.6(5) 4_665 2_654 n
O6 Al1 O9 104.2(4) 4_665 3_564 n
O9 Al1 O9 118.9(8) 2_654 3_564 n
Ca2 Al2 Ca2 164.8(7) 1_545 4_665 n
Ca2 Al2 Ca4 101.79(32) 1_545 1_555 n
Ca2 Al2 Ca4 79.37(32) 1_545 4_655 n
Ca2 Al2 O7 125.3(4) 1_545 1_555 n
Ca2 Al2 O7 64.2(5) 1_545 4_655 n
Ca2 Al2 O13 39.3(4) 1_545 2_654 n
Ca2 Al2 O13 129.2(5) 1_545 3_554 n
Ca2 Al2 Ca4 79.37(32) 4_665 1_555 n
Ca2 Al2 Ca4 101.79(32) 4_665 4_655 n
Ca2 Al2 O7 64.2(5) 4_665 1_555 n
Ca2 Al2 O7 125.3(4) 4_665 4_655 n
Ca2 Al2 O13 129.2(5) 4_665 2_654 n
Ca2 Al2 O13 39.3(4) 4_665 3_554 n
Ca4 Al2 Ca4 171.5(6) 1_555 4_655 n
Ca4 Al2 O7 37.1(4) 1_555 1_555 n
Ca4 Al2 O7 135.9(5) 1_555 4_655 n
Ca4 Al2 O13 74.4(4) 1_555 2_654 n
Ca4 Al2 O13 110.4(4) 1_555 3_554 n
Ca4 Al2 O7 135.9(5) 4_655 1_555 n
Ca4 Al2 O7 37.1(4) 4_655 4_655 n
Ca4 Al2 O13 110.4(4) 4_655 2_654 n
Ca4 Al2 O13 74.4(4) 4_655 3_554 n
O7 Al2 O7 115.2(7) 1_555 4_655 n
O7 Al2 O13 110.0(4) 1_555 2_654 n
O7 Al2 O13 103.4(4) 1_555 3_554 n
O7 Al2 O13 103.4(4) 4_655 2_654 n
O7 Al2 O13 110.0(4) 4_655 3_554 n
O13 Al2 O13 115.2(7) 2_654 3_554 n
O12 Al3 O12 114.9(7) 2_654 3_454 n
O12 Al3 O15 107.9(4) 2_654 1_455 n
O12 Al3 O15 106.9(4) 2_654 4_655 n
O12 Al3 O15 106.9(4) 3_454 1_455 n
O12 Al3 O15 107.9(4) 3_454 4_655 n
O15 Al3 O15 112.5(7) 1_455 4_655 n
Ca1 Al4 Ca1 165.8(6) 1_555 4_565 n
Ca1 Al4 O10 59.3(4) 1_555 2_654 n
Ca1 Al4 O10 129.5(4) 1_555 3_464 n
Ca1 Al4 O16 42.0(4) 1_555 1_455 n
Ca1 Al4 O16 127.7(5) 1_555 4_665 n
Ca1 Al4 O10 129.5(4) 4_565 2_654 n
Ca1 Al4 O10 59.3(4) 4_565 3_464 n
Ca1 Al4 O16 127.7(5) 4_565 1_455 n
Ca1 Al4 O16 42.0(4) 4_565 4_665 n
O10 Al4 O10 119.0(7) 2_654 3_464 n
O10 Al4 O16 101.3(4) 2_654 1_455 n
O10 Al4 O16 110.2(4) 2_654 4_665 n
O10 Al4 O16 110.2(4) 3_464 1_455 n
O10 Al4 O16 101.3(4) 3_464 4_665 n
O16 Al4 O16 115.7(7) 1_455 4_665 n
Ca2 Al5 Ca2 94.2(4) 2_644 4_665 n
Ca2 Al5 Ca4 168.9(5) 2_644 1_555 n
Ca2 Al5 O5 123.2(6) 2_644 2_654 n
Ca2 Al5 O7 128.8(5) 2_644 1_555 n
Ca2 Al5 O11 67.0(5) 2_644 3_564 n
Ca2 Al5 O13 38.1(4) 2_644 1_554 n
Ca2 Al5 Ca4 82.1(4) 4_665 1_555 n
Ca2 Al5 O5 126.7(6) 4_665 2_654 n
Ca2 Al5 O7 66.3(5) 4_665 1_555 n
Ca2 Al5 O11 42.7(5) 4_665 3_564 n
Ca2 Al5 O13 124.8(6) 4_665 1_554 n
Ca4 Al5 O5 66.6(5) 1_555 2_654 n
Ca4 Al5 O7 40.3(4) 1_555 1_555 n
Ca4 Al5 O11 115.2(5) 1_555 3_564 n
Ca4 Al5 O13 138.1(5) 1_555 1_554 n
O5 Al5 O7 105.0(6) 2_654 1_555 n
O5 Al5 O11 115.4(7) 2_654 3_564 n
O5 Al5 O13 106.6(6) 2_654 1_554 n
O7 Al5 O11 109.0(6) 1_555 3_564 n
O7 Al5 O13 116.0(6) 1_555 1_554 n
O11 Al5 O13 105.1(6) 3_564 1_554 n
Ca1 Al6 Ca3 88.1(4) 3_565 3_565 n
Ca1 Al6 O8 128.1(5) 3_565 2_655 n
Ca1 Al6 O10 63.3(5) 3_565 4_665 n
Ca1 Al6 O14 44.0(5) 3_565 3_565 n
Ca1 Al6 O16 125.8(5) 3_565 4_666 n
Ca3 Al6 O8 60.7(5) 3_565 2_655 n
Ca3 Al6 O10 44.0(5) 3_565 4_665 n
Ca3 Al6 O14 122.0(5) 3_565 3_565 n
Ca3 Al6 O16 131.0(5) 3_565 4_666 n
O8 Al6 O10 104.3(5) 2_655 4_665 n
O8 Al6 O14 118.2(7) 2_655 3_565 n
O8 Al6 O16 105.4(5) 2_655 4_666 n
O10 Al6 O14 107.3(5) 4_665 3_565 n
O10 Al6 O16 115.9(6) 4_665 4_666 n
O14 Al6 O16 106.3(6) 3_565 4_666 n
Ca3 Al7 Ca3 92.2(4) 1_556 3_565 n
Ca3 Al7 Ca4 174.8(6) 1_556 3_565 n
Ca3 Al7 Ca4 84.3(5) 1_556 4_666 n
Ca3 Al7 O5 131.2(6) 1_556 3_565 n
Ca3 Al7 O6 58.4(5) 1_556 4_666 n
Ca3 Al7 O8 46.3(5) 1_556 2_655 n
Ca3 Al7 O9 124.3(5) 1_556 4_665 n
Ca3 Al7 Ca4 92.9(5) 3_565 3_565 n
Ca3 Al7 Ca4 168.0(4) 3_565 4_666 n
Ca3 Al7 O5 123.7(6) 3_565 3_565 n
Ca3 Al7 O6 126.5(5) 3_565 4_666 n
Ca3 Al7 O8 61.0(5) 3_565 2_655 n
Ca3 Al7 O9 43.1(5) 3_565 4_665 n
Ca4 Al7 Ca4 90.8(4) 3_565 4_666 n
Ca4 Al7 O5 44.5(5) 3_565 3_565 n
Ca4 Al7 O6 118.5(5) 3_565 4_666 n
Ca4 Al7 O8 136.7(6) 3_565 2_655 n
Ca4 Al7 O9 60.5(5) 3_565 4_665 n
Ca4 Al7 O5 66.1(5) 4_666 3_565 n
Ca4 Al7 O6 42.5(4) 4_666 4_666 n
Ca4 Al7 O8 122.2(6) 4_666 2_655 n
Ca4 Al7 O9 131.5(5) 4_666 4_665 n
O5 Al7 O6 108.2(6) 3_565 4_666 n
O5 Al7 O8 120.6(6) 3_565 2_655 n
O5 Al7 O9 104.1(6) 3_565 4_665 n
O6 Al7 O8 104.6(6) 4_666 2_655 n
O6 Al7 O9 115.9(5) 4_666 4_665 n
O8 Al7 O9 104.0(6) 2_655 4_665 n
Ca1 Al8 Ca2 163.5(4) 4_566 3_575 n
Ca1 Al8 O11 123.8(6) 4_566 2_655 n
Ca1 Al8 O12 127.3(5) 4_566 4_665 n
Ca1 Al8 O14 68.9(5) 4_566 3_565 n
Ca1 Al8 O15 38.8(4) 4_566 4_666 n
Ca2 Al8 O11 66.9(5) 3_575 2_655 n
Ca2 Al8 O12 39.5(4) 3_575 4_665 n
Ca2 Al8 O14 120.1(6) 3_575 3_565 n
Ca2 Al8 O15 129.8(5) 3_575 4_666 n
O11 Al8 O12 106.3(6) 2_655 4_665 n
O11 Al8 O14 115.5(6) 2_655 3_565 n
O11 Al8 O15 106.8(6) 2_655 4_666 n
O12 Al8 O14 105.2(6) 4_665 3_565 n
O12 Al8 O15 115.7(5) 4_665 4_666 n
O14 Al8 O15 107.7(6) 3_565 4_666 n
Ca4 O5 Al5 115.8(7) 1_555 2_655 n
Ca4 O5 Al7 103.8(6) 1_555 3_564 n
Al5 O5 Al7 140.3(8) 2_655 3_564 n
Ca3 O6 Ca4 119.0(6) 4_665 1_555 n
Ca3 O6 Al1 88.6(5) 4_665 1_555 n
Ca3 O6 Al7 88.7(6) 4_665 4_664 n
Ca4 O6 Al1 104.6(5) 1_555 1_555 n
Ca4 O6 Al7 107.0(6) 1_555 4_664 n
Al1 O6 Al7 145.2(6) 1_555 4_664 n
Ca4 O7 Al2 114.4(5) 1_555 1_555 n
Ca4 O7 Al5 109.2(5) 1_555 1_555 n
Al2 O7 Al5 136.4(6) 1_555 1_555 n
Ca3 O8 Al6 116.8(7) 2_655 2_654 n
Ca3 O8 Al7 101.3(7) 2_655 2_654 n
Al6 O8 Al7 136.1(7) 2_654 2_654 n
Ca3 O9 Ca4 132.6(7) 2_655 2_655 n
Ca3 O9 Al1 101.5(6) 2_655 2_655 n
Ca3 O9 Al7 106.5(6) 2_655 4_665 n
Ca4 O9 Al1 86.7(4) 2_655 2_655 n
Ca4 O9 Al7 86.9(5) 2_655 4_665 n
Al1 O9 Al7 147.0(6) 2_655 4_665 n
Ca3 O10 Al4 112.1(6) 2_655 2_655 n
Ca3 O10 Al6 105.3(6) 2_655 4_665 n
Al4 O10 Al6 140.0(6) 2_655 4_665 n
Ca2 O11 Al5 105.8(7) 2_655 3_565 n
Ca2 O11 Al8 117.1(7) 2_655 2_654 n
Al5 O11 Al8 135.7(7) 3_565 2_654 n
Ca2 O12 Al3 117.0(6) 2_645 2_655 n
Ca2 O12 Al8 111.1(6) 2_645 4_665 n
Al3 O12 Al8 131.4(6) 2_655 4_665 n
Ca2 O13 Al2 111.2(6) 2_645 2_655 n
Ca2 O13 Al5 113.3(6) 2_645 1_556 n
Al2 O13 Al5 134.9(6) 2_655 1_556 n
Ca1 O14 Al6 104.5(6) 1_555 3_564 n
Ca1 O14 Al8 116.6(7) 1_555 3_564 n
Al6 O14 Al8 138.3(7) 3_564 3_564 n
Ca1 O15 Al3 115.1(5) 1_655 1_655 n
Ca1 O15 Al8 112.4(6) 1_655 4_664 n
Al3 O15 Al8 132.1(6) 1_655 4_664 n
Ca1 O16 Al4 108.8(5) 1_655 1_655 n
Ca1 O16 Al6 112.2(6) 1_655 4_664 n
Al4 O16 Al6 137.9(6) 1_655 4_664 n

loop_
_geom_bond_atom_site_label_1
_geom_bond_atom_site_label_2
_geom_bond_distance
_geom_bond_site_symmetry_2
_geom_bond_publ_flag
S1 O1 1.4987(33) 2_655 n
S1 O2 1.5027(32) 2_655 n
S1 O3 1.5004(33) 2_655 n
S1 O4 1.5016(33) 2_655 n
S1 Ca1 3.216(16) 1_556 n
S1 Ca2 3.171(18) 3_565 n
S1 Ca3 3.282(16) 3_565 n
O1 S1 1.4987(33) 2_654 n
O1 Ca4 2.432(16) 2_655 n
O2 S1 1.5027(32) 2_654 n
O2 Ca1 2.334(20) 2_655 n
O2 Ca2 2.687(22) 4_665 n
O3 S1 1.5004(33) 2_654 n
O3 Ca3 2.054(20) 4_665 n
O4 S1 1.5016(33) 2_654 n
O4 Ca2 2.530(23) 4_665 n
O4 Ca4 2.532(15) 1_555 n
Ca1 S1 3.216(16) 1_554 n
Ca1 O2 2.334(20) 2_654 n
Ca1 Al3 3.421(17) 1_555 n
Ca1 Al4 3.391(18) 1_555 n
Ca1 Al6 3.251(18) 3_564 n
Ca1 Al6 3.454(17) 4_564 n
Ca1 Al8 3.497(19) 3_564 n
Ca1 Al8 3.365(19) 4_564 n
Ca1 O10 2.916(20) 2_654 n
Ca1 O14 2.334(18) 1_555 n
Ca1 O14 3.187(18) 2_554 n
Ca1 O15 2.279(19) 1_455 n
Ca1 O16 2.396(18) 1_455 n
Ca2 S1 3.171(18) 3_564 n
Ca2 O2 2.687(22) 4_665 n
Ca2 O4 2.530(23) 4_665 n
Ca2 Ca4 4.244(21) 4_665 n
Ca2 Al2 3.314(18) 1_565 n
Ca2 Al3 3.460(18) 1_565 n
Ca2 Al5 3.349(18) 2_665 n
Ca2 Al5 3.240(19) 4_665 n
Ca2 Al8 3.462(19) 1_554 n
Ca2 Al8 3.351(19) 3_574 n
Ca2 O7 2.999(21) 4_665 n
Ca2 O11 2.284(19) 2_654 n
Ca2 O11 3.114(19) 4_675 n
Ca2 O12 2.286(19) 2_664 n
Ca2 O13 2.250(19) 2_664 n
Ca3 S1 3.282(16) 3_564 n
Ca3 O3 2.054(20) 4_665 n
Ca3 Ca4 4.307(20) 4_665 n
Ca3 Al1 3.174(21) 1_555 n
Ca3 Al4 3.429(21) 1_555 n
Ca3 Al6 3.490(19) 1_554 n
Ca3 Al6 3.288(19) 3_564 n
Ca3 Al7 3.174(20) 1_554 n
Ca3 Al7 3.279(20) 3_564 n
Ca3 O6 2.704(22) 4_665 n
Ca3 O8 2.339(17) 2_654 n
Ca3 O8 2.870(18) 4_665 n
Ca3 O9 2.337(21) 2_654 n
Ca3 O10 2.370(21) 2_654 n
Ca4 O1 2.432(16) 2_654 n
Ca4 O4 2.532(15) 1_555 n
Ca4 Ca2 4.244(21) 4_665 n
Ca4 Ca3 4.307(20) 4_665 n
Ca4 Al1 3.198(16) 1_555 n
Ca4 Al2 3.333(16) 1_555 n
Ca4 Al5 3.226(16) 1_555 n
Ca4 Al5 3.447(16) 2_655 n
Ca4 Al7 3.203(17) 3_564 n
Ca4 Al7 3.243(17) 4_664 n
Ca4 O5 2.310(16) 1_555 n
Ca4 O5 2.995(16) 2_654 n
Ca4 O6 2.289(18) 1_555 n
Ca4 O7 2.208(18) 1_555 n
Ca4 O9 2.792(18) 2_654 n
Al1 Ca3 3.174(21) 1_555 n
Al1 Ca3 3.174(21) 4_665 n
Al1 Ca4 3.198(16) 1_555 n
Al1 Ca4 3.198(16) 4_665 n
Al1 O6 1.729(4) 1_555 n
Al1 O6 1.729(4) 4_665 n
Al1 O9 1.730(4) 2_654 n
Al1 O9 1.730(4) 3_564 n
Al2 Ca2 3.314(18) 1_545 n
Al2 Ca2 3.314(18) 4_665 n
Al2 Ca4 3.333(16) 1_555 n
Al2 Ca4 3.333(16) 4_655 n
Al2 O7 1.747(4) 1_555 n
Al2 O7 1.747(4) 4_655 n
Al2 O13 1.751(4) 2_654 n
Al2 O13 1.751(4) 3_554 n
Al3 Ca1 3.421(17) 1_555 n
Al3 Ca1 3.421(17) 4_555 n
Al3 Ca2 3.460(18) 1_545 n
Al3 Ca2 3.460(18) 4_565 n
Al3 O12 1.759(4) 2_654 n
Al3 O12 1.759(4) 3_454 n
Al3 O15 1.761(4) 1_455 n
Al3 O15 1.761(4) 4_655 n
Al4 Ca1 3.391(18) 1_555 n
Al4 Ca1 3.391(18) 4_565 n
Al4 Ca3 3.429(21) 1_555 n
Al4 Ca3 3.429(21) 4_565 n
Al4 O10 1.742(4) 2_654 n
Al4 O10 1.742(4) 3_464 n
Al4 O16 1.750(4) 1_455 n
Al4 O16 1.750(4) 4_665 n
Al5 Ca2 3.349(18) 2_644 n
Al5 Ca2 3.240(19) 4_665 n
Al5 Ca4 3.226(16) 1_555 n
Al5 Ca4 3.447(16) 2_654 n
Al5 O5 1.743(6) 2_654 n
Al5 O7 1.735(6) 1_555 n
Al5 O11 1.758(6) 3_564 n
Al5 O13 1.746(6) 1_554 n
Al6 Ca1 3.251(18) 3_565 n
Al6 Ca1 3.454(17) 4_566 n
Al6 Ca3 3.490(19) 1_556 n
Al6 Ca3 3.288(19) 3_565 n
Al6 O8 1.741(6) 2_655 n
Al6 O10 1.737(6) 4_665 n
Al6 O14 1.753(6) 3_565 n
Al6 O16 1.742(6) 4_666 n
Al7 Ca3 3.174(20) 1_556 n
Al7 Ca3 3.279(20) 3_565 n
Al7 Ca4 3.203(17) 3_565 n
Al7 Ca4 3.243(17) 4_666 n
Al7 O5 1.735(6) 3_565 n
Al7 O6 1.724(6) 4_666 n
Al7 O8 1.737(6) 2_655 n
Al7 O9 1.730(6) 4_665 n
Al8 Ca1 3.497(19) 3_565 n
Al8 Ca1 3.365(19) 4_566 n
Al8 Ca2 3.462(19) 1_556 n
Al8 Ca2 3.351(19) 3_575 n
Al8 O11 1.763(6) 2_655 n
Al8 O12 1.761(6) 4_665 n
Al8 O14 1.760(6) 3_565 n
Al8 O15 1.756(6) 4_666 n
O5 Ca4 2.310(16) 1_555 n
O5 Ca4 2.995(16) 2_655 n
O5 Al5 1.743(6) 2_655 n
O5 Al7 1.735(6) 3_564 n
O6 Ca3 2.704(22) 4_665 n
O6 Ca4 2.289(18) 1_555 n
O6 Al1 1.729(4) 1_555 n
O6 Al7 1.724(6) 4_664 n
O7 Ca2 2.999(21) 4_665 n
O7 Ca4 2.208(18) 1_555 n
O7 Al2 1.747(4) 1_555 n
O7 Al5 1.735(6) 1_555 n
O8 Ca3 2.339(17) 2_655 n
O8 Ca3 2.870(18) 4_665 n
O8 Al6 1.741(6) 2_654 n
O8 Al7 1.737(6) 2_654 n
O9 Ca3 2.337(21) 2_655 n
O9 Ca4 2.792(18) 2_655 n
O9 Al1 1.730(4) 2_655 n
O9 Al7 1.730(6) 4_665 n
O10 Ca1 2.916(20) 2_655 n
O10 Ca3 2.370(21) 2_655 n
O10 Al4 1.742(4) 2_655 n
O10 Al6 1.737(6) 4_665 n
O11 Ca2 2.284(19) 2_655 n
O11 Ca2 3.114(19) 4_675 n
O11 Al5 1.758(6) 3_565 n
O11 Al8 1.763(6) 2_654 n
O12 Ca2 2.286(19) 2_645 n
O12 Al3 1.759(4) 2_655 n
O12 Al8 1.761(6) 4_665 n
O13 Ca2 2.250(19) 2_645 n
O13 Al2 1.751(4) 2_655 n
O13 Al5 1.746(6) 1_556 n
O14 Ca1 2.334(18) 1_555 n
O14 Ca1 3.187(18) 2_555 n
O14 Al6 1.753(6) 3_564 n
O14 Al8 1.760(6) 3_564 n
O15 Ca1 2.279(19) 1_655 n
O15 Al3 1.761(4) 1_655 n
O15 Al8 1.756(6) 4_664 n
O16 Ca1 2.396(18) 1_655 n
O16 Al4 1.750(4) 1_655 n
O16 Al6 1.742(6) 4_664 n

loop_
_pd_block_diffractogram_id
2012-07-25T10:13|REFINED_SOFTKLEIN_OR_H_01||
2012-07-25T10:13|REFINED_SOFTKLEIN_OR_H_02||X

loop_
_cod_related_entry_id
_cod_related_entry_database
_cod_related_entry_code
_cod_related_entry_description
1 TCOD 20000097 'DFT optimised structure from the same publication'
2 TCOD 20000098 'DFT optimised structure from the same publication'
3 TCOD 20000099 'DFT optimised structure from the same publication'
4 TCOD 20000100 'DFT optimised structure from the same publication'
